data_2231324
loop_
_publ_author_name
'Jasinski, Jerry P.'
'Golen, James A.'
'Siddegowda, M. S.'
'Yathirajan, H. S.'
'Swamy, M. T.'

_publ_section_title
;
 9-[3-(Dimethylamino)propyl]-2-trifluoromethyl-9<i>H</i>-thioxanthen-9-ol
;
_journal_coeditor_code TK2761
_journal_issue 8
_journal_name_full 'Acta Crystallographica Section E'
_journal_page_first o1883
_journal_paper_doi 10.1107/S1600536811025311
_journal_volume 67
_journal_year 2011
_chemical_formula_iupac 'C19 H20 F3 N O S'
_chemical_formula_moiety 'C19 H20 F3 N O S'
_chemical_formula_sum 'C19 H20 F3 N O S'
_chemical_formula_weight 367.42
_chemical_name_systematic
;
9-[3-(Dimethylamino)propyl]-2-trifluoromethyl-9<i>H</i>-thioxanthen-9-ol
;
_space_group_IT_number 14
_symmetry_cell_setting monoclinic
_symmetry_space_group_name_Hall '-P 2yn'
_symmetry_space_group_name_H-M 'P 1 21/n 1'
_atom_sites_solution_hydrogens geom
_atom_sites_solution_primary direct
_atom_sites_solution_secondary difmap
_cell_angle_alpha 90.00
_cell_angle_beta 101.053(4)
_cell_angle_gamma 90.00
_cell_formula_units_Z 4
_cell_length_a 7.6183(3)
_cell_length_b 13.9605(4)
_cell_length_c 17.4172(7)
_cell_measurement_reflns_used 9234
_cell_measurement_temperature 170(2)
_cell_measurement_theta_max 32.30
_cell_measurement_theta_min 3.25
_cell_volume 1818.05(12)
_computing_cell_refinement '<i>CrysAlis PRO</i> (Oxford Diffraction, 2010)'
_computing_data_collection '<i>CrysAlis PRO</i> (Oxford Diffraction, 2010)'
_computing_data_reduction '<i>CrysAlis RED</i> (Oxford Diffraction, 2010)'
_computing_molecular_graphics '<i>SHELXTL</i> (Sheldrick, 2008)'
_computing_publication_material '<i>SHELXTL</i> (Sheldrick, 2008)'
_computing_structure_refinement '<i>SHELXL97</i> (Sheldrick, 2008)'
_computing_structure_solution '<i>SHELXS97</i> (Sheldrick, 2008)'
_diffrn_ambient_temperature 170(2)
_diffrn_detector_area_resol_mean 16.1500
_diffrn_measured_fraction_theta_full 0.998
_diffrn_measured_fraction_theta_max 0.998
_diffrn_measurement_device_type 'Oxford Diffraction Xcalibur Eos Gemini'
_diffrn_measurement_method \w
_diffrn_radiation_monochromator graphite
_diffrn_radiation_source 'Enhance (Mo) X-ray Source'
_diffrn_radiation_type MoK\a
_diffrn_radiation_wavelength 0.71073
_diffrn_reflns_av_R_equivalents 0.0224
_diffrn_reflns_av_sigmaI/netI 0.0185
_diffrn_reflns_limit_h_max 10
_diffrn_reflns_limit_h_min -10
_diffrn_reflns_limit_k_max 15
_diffrn_reflns_limit_k_min -18
_diffrn_reflns_limit_l_max 23
_diffrn_reflns_limit_l_min -23
_diffrn_reflns_number 17330
_diffrn_reflns_theta_full 28.70
_diffrn_reflns_theta_max 28.70
_diffrn_reflns_theta_min 3.50
_diffrn_standards_number 0
_exptl_absorpt_coefficient_mu 0.213
_exptl_absorpt_correction_T_max 0.9388
_exptl_absorpt_correction_T_min 0.9291
_exptl_absorpt_correction_type multi-scan
_exptl_absorpt_process_details
;
(CrysAlis RED; Oxford Diffraction, 2010)
;
_exptl_crystal_colour 'pale yellow'
_exptl_crystal_density_diffrn 1.342
_exptl_crystal_density_method 'not measured'
_exptl_crystal_description block
_exptl_crystal_F_000 768
_exptl_crystal_size_max 0.35
_exptl_crystal_size_mid 0.33
_exptl_crystal_size_min 0.30
_refine_diff_density_max 0.282
_refine_diff_density_min -0.293
_refine_ls_extinction_method none
_refine_ls_goodness_of_fit_ref 1.046
_refine_ls_hydrogen_treatment mixed
_refine_ls_matrix_type full
_refine_ls_number_parameters 306
_refine_ls_number_reflns 4697
_refine_ls_number_restraints 238
_refine_ls_restrained_S_all 1.062
_refine_ls_R_factor_all 0.0539
_refine_ls_R_factor_gt 0.0428
_refine_ls_shift/su_max 0.037
_refine_ls_shift/su_mean 0.004
_refine_ls_structure_factor_coef Fsqd
_refine_ls_weighting_details 'calc w=1/[\s^2^(Fo^2^)+(0.0506P)^2^+0.6042P] where P=(Fo^2^+2Fc^2^)/3'
_refine_ls_weighting_scheme calc
_refine_ls_wR_factor_gt 0.1063
_refine_ls_wR_factor_ref 0.1159
_reflns_number_gt 3901
_reflns_number_total 4697
_reflns_threshold_expression I>2sigma(I)
_cod_data_source_file tk2761.cif
_cod_data_source_block I
_cod_original_cell_volume 1818.05(11)
_cod_original_sg_symbol_H-M 'P 21/n'
_cod_database_code 2231324
_cod_database_fobs_code 2231324

loop_
_symmetry_equiv_pos_as_xyz
'x, y, z'
'-x+1/2, y+1/2, -z+1/2'
'-x, -y, -z'
'x-1/2, -y-1/2, z-1/2'

loop_
_atom_site_type_symbol
_atom_site_label
_atom_site_fract_x
_atom_site_fract_y
_atom_site_fract_z
_atom_site_U_iso_or_equiv
_atom_site_adp_type
_atom_site_calc_flag
_atom_site_refinement_flags
_atom_site_occupancy
_atom_site_symmetry_multiplicity
_atom_site_disorder_assembly
_atom_site_disorder_group
S S1 0.74858(6) 0.83313(3) 0.17618(2) 0.04558(12) Uani d . 1 1 . .
F F1 0.6729(8) 0.6443(4) 0.5165(2) 0.0783(14) Uani d PDU 0.564(10) 1 A 1
F F2 0.9343(6) 0.5995(5) 0.5119(4) 0.0815(15) Uani d PDU 0.564(10) 1 A 1
F F3 0.7169(10) 0.5137(4) 0.4572(4) 0.0765(16) Uani d PDU 0.564(10) 1 A 1
F F1A 0.6033(13) 0.6017(10) 0.4888(7) 0.078(2) Uani d PDU 0.287(10) 1 A 2
F F2A 0.8891(19) 0.6238(7) 0.5244(5) 0.072(3) Uani d PDU 0.287(10) 1 A 2
F F3A 0.7863(16) 0.5067(7) 0.4533(7) 0.059(2) Uani d PDU 0.287(10) 1 A 2
F F1B 0.5941(16) 0.5562(12) 0.4648(6) 0.070(3) Uani d PDU 0.148(5) 1 A 3
F F2B 0.785(3) 0.6465(10) 0.5293(6) 0.075(3) Uani d PDU 0.148(5) 1 A 3
F F3B 0.864(2) 0.5254(12) 0.4705(10) 0.091(4) Uani d PDU 0.148(5) 1 A 3
O O1 0.50685(14) 0.54112(7) 0.18448(6) 0.0369(2) Uani d . 1 1 . .
H H1A 0.408(3) 0.5332(16) 0.2017(13) 0.070(6) Uiso d . 1 1 . .
N N1 0.19359(19) 0.52532(10) 0.23591(10) 0.0543(4) Uani d DU 1 1 . .
C C1 0.54324(17) 0.63994(9) 0.17934(8) 0.0316(3) Uani d . 1 1 . .
C C2 0.65553(17) 0.67633(9) 0.25587(8) 0.0319(3) Uani d . 1 1 . .
C C3 0.66939(18) 0.62297(10) 0.32396(8) 0.0346(3) Uani d . 1 1 . .
H H3A 0.6162 0.5612 0.3220 0.041 Uiso calc R 1 1 . .
C C4 0.7599(2) 0.65865(11) 0.39484(9) 0.0410(3) Uani d . 1 1 A .
C C5 0.8404(2) 0.74815(12) 0.39867(10) 0.0501(4) Uani d . 1 1 . .
H H5A 0.8989 0.7732 0.4476 0.060 Uiso calc R 1 1 . .
C C6 0.8350(2) 0.80039(12) 0.33140(10) 0.0473(4) Uani d . 1 1 . .
H H6A 0.8935 0.8607 0.3334 0.057 Uiso calc R 1 1 . .
C C7 0.74356(18) 0.76466(10) 0.26013(9) 0.0363(3) Uani d . 1 1 . .
C C8 0.7353(2) 0.74071(11) 0.10656(9) 0.0406(3) Uani d . 1 1 . .
C C9 0.8206(3) 0.75615(14) 0.04376(11) 0.0562(4) Uani d . 1 1 . .
H H9A 0.8784 0.8155 0.0388 0.067 Uiso calc R 1 1 . .
C C10 0.8210(3) 0.68539(17) -0.01102(12) 0.0683(6) Uani d . 1 1 . .
H H10A 0.8778 0.6962 -0.0543 0.082 Uiso calc R 1 1 . .
C C11 0.7391(3) 0.59858(16) -0.00345(11) 0.0641(5) Uani d . 1 1 . .
H H11A 0.7412 0.5494 -0.0410 0.077 Uiso calc R 1 1 . .
C C12 0.6541(2) 0.58328(13) 0.05899(9) 0.0478(4) Uani d . 1 1 . .
H H12A 0.5992 0.5231 0.0642 0.057 Uiso calc R 1 1 . .
C C13 0.64777(18) 0.65429(10) 0.11405(8) 0.0363(3) Uani d . 1 1 . .
C C14 0.7655(3) 0.60126(14) 0.46712(10) 0.0534(4) Uani d DU 1 1 . .
C C15 0.36815(18) 0.69875(11) 0.15859(9) 0.0411(3) Uani d . 1 1 B .
H H15A 0.4009 0.7658 0.1494 0.049 Uiso calc R 1 1 . .
H H15B 0.2994 0.6740 0.1085 0.049 Uiso calc R 1 1 . .
C C16 0.2439(2) 0.69987(11) 0.21787(11) 0.0489(4) Uani d . 1 1 . .
H H16A 0.3181 0.6992 0.2712 0.059 Uiso calc R 1 1 B .
H H16B 0.1758 0.7607 0.2119 0.059 Uiso calc R 1 1 . .
C C17 0.1118(2) 0.61725(12) 0.21095(12) 0.0525(4) Uani d . 1 1 B .
H H17A 0.0208 0.6320 0.2429 0.063 Uiso calc R 1 1 . .
H H17B 0.0494 0.6119 0.1558 0.063 Uiso calc R 1 1 . .
C C18 0.2274(12) 0.5222(12) 0.3225(4) 0.095(2) Uani d PDU 0.72(4) 1 B 4
H H18A 0.3144 0.5718 0.3435 0.142 Uiso calc PR 0.72(4) 1 B 4
H H18B 0.2749 0.4591 0.3404 0.142 Uiso calc PR 0.72(4) 1 B 4
H H18C 0.1153 0.5336 0.3407 0.142 Uiso calc PR 0.72(4) 1 B 4
C C19 0.0843(17) 0.4459(7) 0.2028(8) 0.100(3) Uani d PDU 0.72(4) 1 B 4
H H19A 0.0712 0.4470 0.1457 0.150 Uiso calc PR 0.72(4) 1 B 4
H H19B -0.0339 0.4509 0.2169 0.150 Uiso calc PR 0.72(4) 1 B 4
H H19C 0.1412 0.3857 0.2232 0.150 Uiso calc PR 0.72(4) 1 B 4
C C18A 0.224(3) 0.5017(14) 0.3172(8) 0.067(4) Uani d PDU 0.28(4) 1 B 5
H H18D 0.2296 0.4320 0.3234 0.101 Uiso calc PR 0.28(4) 1 B 5
H H18E 0.1268 0.5272 0.3406 0.101 Uiso calc PR 0.28(4) 1 B 5
H H18F 0.3380 0.5298 0.3435 0.101 Uiso calc PR 0.28(4) 1 B 5
C C19A 0.061(2) 0.4530(13) 0.1931(10) 0.051(4) Uani d PDU 0.28(4) 1 B 5
H H19D 0.0576 0.4581 0.1367 0.076 Uiso calc PR 0.28(4) 1 B 5
H H19E -0.0578 0.4659 0.2041 0.076 Uiso calc PR 0.28(4) 1 B 5
H H19F 0.0989 0.3882 0.2108 0.076 Uiso calc PR 0.28(4) 1 B 5

loop_
_atom_site_aniso_label
_atom_site_aniso_U_11
_atom_site_aniso_U_22
_atom_site_aniso_U_33
_atom_site_aniso_U_12
_atom_site_aniso_U_13
_atom_site_aniso_U_23
S1 0.0509(2) 0.03275(19) 0.0553(2) -0.00550(15) 0.01586(18) 0.00201(15)
F1 0.089(3) 0.098(3) 0.055(2) 0.031(2) 0.032(2) 0.0041(17)
F2 0.0630(17) 0.098(4) 0.072(3) 0.0147(17) -0.0148(16) 0.020(2)
F3 0.112(4) 0.062(2) 0.0513(16) -0.017(3) 0.005(3) 0.0106(15)
F1A 0.084(4) 0.102(6) 0.061(5) 0.024(4) 0.041(3) 0.013(4)
F2A 0.098(7) 0.070(4) 0.034(3) 0.003(5) -0.020(4) -0.012(2)
F3A 0.081(5) 0.045(2) 0.045(3) 0.007(3) -0.004(4) -0.0009(19)
F1B 0.092(5) 0.079(7) 0.040(5) -0.015(5) 0.015(4) 0.007(4)
F2B 0.090(7) 0.093(6) 0.040(4) -0.004(6) 0.009(6) -0.006(4)
F3B 0.095(7) 0.088(7) 0.083(7) 0.036(6) -0.005(6) 0.020(5)
O1 0.0366(5) 0.0292(5) 0.0457(6) -0.0035(4) 0.0102(4) -0.0017(4)
N1 0.0462(8) 0.0456(7) 0.0770(10) -0.0004(6) 0.0265(7) 0.0158(7)
C1 0.0277(6) 0.0294(6) 0.0373(7) -0.0005(5) 0.0057(5) 0.0019(5)
C2 0.0257(6) 0.0314(6) 0.0391(7) 0.0030(5) 0.0071(5) -0.0029(5)
C3 0.0318(6) 0.0339(6) 0.0383(7) 0.0031(5) 0.0077(5) -0.0024(5)
C4 0.0403(7) 0.0446(8) 0.0378(7) 0.0080(6) 0.0063(6) -0.0045(6)
C5 0.0520(9) 0.0505(9) 0.0451(9) -0.0004(7) 0.0027(7) -0.0155(7)
C6 0.0462(8) 0.0374(7) 0.0575(10) -0.0054(6) 0.0083(7) -0.0130(7)
C7 0.0323(6) 0.0316(6) 0.0458(8) 0.0015(5) 0.0097(6) -0.0028(5)
C8 0.0369(7) 0.0427(8) 0.0428(8) -0.0026(6) 0.0093(6) 0.0024(6)
C9 0.0581(10) 0.0584(10) 0.0568(10) -0.0140(8) 0.0227(8) 0.0040(8)
C10 0.0771(13) 0.0818(14) 0.0547(11) -0.0166(11) 0.0343(10) -0.0042(10)
C11 0.0743(13) 0.0736(13) 0.0495(10) -0.0156(10) 0.0252(9) -0.0170(9)
C12 0.0485(9) 0.0528(9) 0.0429(8) -0.0109(7) 0.0111(7) -0.0079(7)
C13 0.0311(6) 0.0413(7) 0.0357(7) -0.0030(5) 0.0045(5) 0.0006(5)
C14 0.0584(10) 0.0599(10) 0.0412(8) 0.0141(8) 0.0076(7) -0.0022(7)
C15 0.0296(6) 0.0377(7) 0.0538(9) 0.0010(5) 0.0028(6) 0.0079(6)
C16 0.0329(7) 0.0379(8) 0.0779(12) 0.0043(6) 0.0158(7) 0.0000(7)
C17 0.0317(7) 0.0475(9) 0.0802(12) 0.0003(6) 0.0158(8) 0.0068(8)
C18 0.072(4) 0.133(6) 0.089(3) 0.010(4) 0.037(3) 0.057(3)
C19 0.111(6) 0.055(3) 0.147(6) -0.028(4) 0.055(4) 0.011(3)
C18A 0.077(9) 0.056(6) 0.063(6) -0.027(6) 0.001(6) 0.000(5)
C19A 0.039(5) 0.042(6) 0.072(7) -0.007(4) 0.014(4) -0.007(5)

loop_
_atom_type_symbol
_atom_type_description
_atom_type_scat_dispersion_real
_atom_type_scat_dispersion_imag
_atom_type_scat_source
C C 0.0033 0.0016 'International Tables Vol C Tables 4.2.6.8 and 6.1.1.4'
H H 0.0000 0.0000 'International Tables Vol C Tables 4.2.6.8 and 6.1.1.4'
N N 0.0061 0.0033 'International Tables Vol C Tables 4.2.6.8 and 6.1.1.4'
O O 0.0106 0.0060 'International Tables Vol C Tables 4.2.6.8 and 6.1.1.4'
F F 0.0171 0.0103 'International Tables Vol C Tables 4.2.6.8 and 6.1.1.4'
S S 0.1246 0.1234 'International Tables Vol C Tables 4.2.6.8 and 6.1.1.4'

loop_
_geom_angle_atom_site_label_1
_geom_angle_atom_site_label_2
_geom_angle_atom_site_label_3
_geom_angle
C7 S1 C8 99.63(7)
C1 O1 H1A 109.8(15)
C18A N1 C19 101.1(8)
C18A N1 C17 118.6(10)
C19 N1 C17 112.2(6)
C19 N1 C18 111.1(5)
C17 N1 C18 108.1(6)
C18A N1 C19A 107.5(9)
C17 N1 C19A 103.5(8)
C18 N1 C19A 116.8(9)
O1 C1 C13 108.24(11)
O1 C1 C2 110.70(11)
C13 C1 C2 108.84(10)
O1 C1 C15 111.19(11)
C13 C1 C15 107.85(11)
C2 C1 C15 109.92(11)
C3 C2 C7 118.09(13)
C3 C2 C1 120.40(12)
C7 C2 C1 121.50(12)
C4 C3 C2 120.78(13)
C4 C3 H3A 119.6
C2 C3 H3A 119.6
C3 C4 C5 120.41(15)
C3 C4 C14 119.30(15)
C5 C4 C14 120.27(15)
C6 C5 C4 119.75(15)
C6 C5 H5A 120.1
C4 C5 H5A 120.1
C5 C6 C7 119.83(15)
C5 C6 H6A 120.1
C7 C6 H6A 120.1
C6 C7 C2 121.02(14)
C6 C7 S1 117.41(11)
C2 C7 S1 121.55(11)
C9 C8 C13 120.68(15)
C9 C8 S1 116.99(12)
C13 C8 S1 122.30(11)
C10 C9 C8 119.86(17)
C10 C9 H9A 120.1
C8 C9 H9A 120.1
C9 C10 C11 120.25(17)
C9 C10 H10A 119.9
C11 C10 H10A 119.9
C10 C11 C12 119.87(17)
C10 C11 H11A 120.1
C12 C11 H11A 120.1
C13 C12 C11 121.09(16)
C13 C12 H12A 119.5
C11 C12 H12A 119.5
C12 C13 C8 118.20(14)
C12 C13 C1 121.02(13)
C8 C13 C1 120.74(13)
F2B C14 F3A 130.8(9)
F3A C14 F2A 106.6(6)
F2B C14 F3 126.1(7)
F2A C14 F3 119.6(6)
F3A C14 F1 129.6(6)
F2A C14 F1 77.8(5)
F3 C14 F1 109.7(3)
F2B C14 F3B 113.9(9)
F2A C14 F3B 80.3(9)
F3 C14 F3B 51.2(9)
F1 C14 F3B 134.7(7)
F2B C14 F1A 73.7(9)
F3A C14 F1A 101.4(6)
F2A C14 F1A 110.8(6)
F3 C14 F1A 77.7(5)
F3B C14 F1A 122.8(9)
F2B C14 F2 64.3(9)
F3A C14 F2 87.4(5)
F3 C14 F2 106.0(4)
F1 C14 F2 101.1(3)
F3B C14 F2 59.2(9)
F1A C14 F2 130.2(5)
F2B C14 F1B 101.8(7)
F3A C14 F1B 73.0(7)
F2A C14 F1B 131.2(7)
F3 C14 F1B 48.9(7)
F1 C14 F1B 68.4(7)
F3B C14 F1B 99.1(8)
F2 C14 F1B 138.9(6)
F2B C14 C4 116.4(6)
F3A C14 C4 111.1(6)
F2A C14 C4 115.3(6)
F3 C14 C4 116.1(3)
F1 C14 C4 111.4(2)
F3B C14 C4 113.8(7)
F1A C14 C4 110.6(3)
F2 C14 C4 111.3(3)
F1B C14 C4 109.4(4)
C16 C15 C1 117.70(13)
C16 C15 H15A 107.9
C1 C15 H15A 107.9
C16 C15 H15B 107.9
C1 C15 H15B 107.9
H15A C15 H15B 107.2
C17 C16 C15 115.14(14)
C17 C16 H16A 108.5
C15 C16 H16A 108.5
C17 C16 H16B 108.5
C15 C16 H16B 108.5
H16A C16 H16B 107.5
N1 C17 C16 113.97(13)
N1 C17 H17A 108.8
C16 C17 H17A 108.8
N1 C17 H17B 108.8
C16 C17 H17B 108.8
H17A C17 H17B 107.7
N1 C18 H18A 109.5
N1 C18 H18B 109.5
H18A C18 H18B 109.5
N1 C18 H18C 109.5
H18A C18 H18C 109.5
H18B C18 H18C 109.5
N1 C19 H19A 109.5
N1 C19 H19B 109.5
H19A C19 H19B 109.5
N1 C19 H19C 109.5
H19A C19 H19C 109.5
H19B C19 H19C 109.5
N1 C18A H18D 109.5
N1 C18A H18E 109.5
H18D C18A H18E 109.5
N1 C18A H18F 109.5
H18D C18A H18F 109.5
H18E C18A H18F 109.5
N1 C19A H19D 109.5
N1 C19A H19E 109.5
H19D C19A H19E 109.5
N1 C19A H19F 109.5
H19D C19A H19F 109.5
H19E C19A H19F 109.5

loop_
_geom_bond_atom_site_label_1
_geom_bond_atom_site_label_2
_geom_bond_distance
S1 C7 1.7535(15)
S1 C8 1.7602(16)
F1 C14 1.354(3)
F2 C14 1.370(5)
F3 C14 1.280(5)
F1A C14 1.360(7)
F1A F3A 2.102(9)
F2A C14 1.273(8)
F3A C14 1.357(9)
F1B C14 1.443(10)
F2B C14 1.237(9)
F3B C14 1.292(10)
O1 C1 1.4134(15)
O1 H1A 0.87(2)
N1 C18A 1.429(14)
N1 C19 1.439(8)
N1 C17 1.456(2)
N1 C18 1.481(7)
N1 C19A 1.517(12)
C1 C13 1.5213(19)
C1 C2 1.5263(19)
C1 C15 1.5489(19)
C2 C3 1.3873(19)
C2 C7 1.3989(19)
C3 C4 1.386(2)
C3 H3A 0.9500
C4 C5 1.388(2)
C4 C14 1.486(2)
C5 C6 1.374(2)
C5 H5A 0.9500
C6 C7 1.394(2)
C6 H6A 0.9500
C8 C9 1.392(2)
C8 C13 1.397(2)
C9 C10 1.374(3)
C9 H9A 0.9500
C10 C11 1.381(3)
C10 H10A 0.9500
C11 C12 1.385(2)
C11 H11A 0.9500
C12 C13 1.386(2)
C12 H12A 0.9500
C15 C16 1.529(2)
C15 H15A 0.9900
C15 H15B 0.9900
C16 C17 1.520(2)
C16 H16A 0.9900
C16 H16B 0.9900
C17 H17A 0.9900
C17 H17B 0.9900
C18 H18A 0.9800
C18 H18B 0.9800
C18 H18C 0.9800
C19 H19A 0.9800
C19 H19B 0.9800
C19 H19C 0.9800
C18A H18D 0.9800
C18A H18E 0.9800
C18A H18F 0.9800
C19A H19D 0.9800
C19A H19E 0.9800
C19A H19F 0.9800

loop_
_geom_hbond_atom_site_label_D
_geom_hbond_atom_site_label_H
_geom_hbond_atom_site_label_A
_geom_hbond_site_symmetry_A
_geom_hbond_distance_DH
_geom_hbond_distance_HA
_geom_hbond_distance_DA
_geom_hbond_angle_DHA
O1 H1A N1 . 0.87(2) 1.84(2) 2.7141(17) 176(2)
C15 H15A S1 . 0.99 2.76 3.4165(15) 123.8
C5 H5A Cg3 4_565 0.95 2.96 3.798(3) 148
C17 H17A Cg2 1_455 0.99 2.97 3.949(3) 170
C17 H17B Cg3 1_455 0.99 2.83 3.659(3) 142

loop_
_geom_torsion_atom_site_label_1
_geom_torsion_atom_site_label_2
_geom_torsion_atom_site_label_3
_geom_torsion_atom_site_label_4
_geom_torsion
O1 C1 C2 C3 -16.56(16)
C13 C1 C2 C3 -135.40(12)
C15 C1 C2 C3 106.68(14)
O1 C1 C2 C7 164.96(11)
C13 C1 C2 C7 46.11(16)
C15 C1 C2 C7 -71.81(15)
C7 C2 C3 C4 3.40(19)
C1 C2 C3 C4 -175.14(12)
C2 C3 C4 C5 -0.8(2)
C2 C3 C4 C14 177.44(13)
C3 C4 C5 C6 -2.0(2)
C14 C4 C5 C6 179.71(15)
C4 C5 C6 C7 2.2(2)
C5 C6 C7 C2 0.4(2)
C5 C6 C7 S1 -177.87(13)
C3 C2 C7 C6 -3.2(2)
C1 C2 C7 C6 175.29(13)
C3 C2 C7 S1 175.02(10)
C1 C2 C7 S1 -6.46(17)
C8 S1 C7 C6 149.19(12)
C8 S1 C7 C2 -29.12(12)
C7 S1 C8 C9 -148.84(14)
C7 S1 C8 C13 29.48(14)
C13 C8 C9 C10 -0.8(3)
S1 C8 C9 C10 177.53(17)
C8 C9 C10 C11 -0.9(3)
C9 C10 C11 C12 0.9(4)
C10 C11 C12 C13 0.7(3)
C11 C12 C13 C8 -2.3(3)
C11 C12 C13 C1 175.65(16)
C9 C8 C13 C12 2.4(2)
S1 C8 C13 C12 -175.88(12)
C9 C8 C13 C1 -175.60(15)
S1 C8 C13 C1 6.1(2)
O1 C1 C13 C12 16.06(18)
C2 C1 C13 C12 136.43(14)
C15 C1 C13 C12 -104.34(16)
O1 C1 C13 C8 -166.03(13)
C2 C1 C13 C8 -45.65(17)
C15 C1 C13 C8 73.57(16)
F1A F3A C14 F2B 78.2(12)
F1A F3A C14 F2A 116.0(6)
F1A F3A C14 F3 -10(2)
F1A F3A C14 F1 28.2(6)
F1A F3A C14 F3B 141.1(17)
F1A F3A C14 F2 130.6(5)
F1A F3A C14 F1B -12.8(7)
F1A F3A C14 C4 -117.6(5)
F3A F1A C14 F2B -129.4(9)
F3A F1A C14 F2A -112.9(7)
F3A F1A C14 F3 4.3(8)
F3A F1A C14 F1 -143.5(7)
F3A F1A C14 F3B -21.1(10)
F3A F1A C14 F2 -96.4(8)
F3A F1A C14 F1B 24.2(13)
F3A F1A C14 C4 117.9(6)
C3 C4 C14 F2B -153.9(11)
C5 C4 C14 F2B 24.4(11)
C3 C4 C14 F3A 39.4(6)
C5 C4 C14 F3A -142.3(6)
C3 C4 C14 F2A 160.8(7)
C5 C4 C14 F2A -20.9(7)
C3 C4 C14 F3 13.7(5)
C5 C4 C14 F3 -168.1(4)
C3 C4 C14 F1 -112.9(4)
C5 C4 C14 F1 65.4(4)
C3 C4 C14 F3B 70.5(11)
C5 C4 C14 F3B -111.2(11)
C3 C4 C14 F1A -72.4(8)
C5 C4 C14 F1A 105.9(8)
C3 C4 C14 F2 135.1(4)
C5 C4 C14 F2 -46.7(4)
C3 C4 C14 F1B -39.2(8)
C5 C4 C14 F1B 139.0(8)
O1 C1 C15 C16 64.51(17)
C13 C1 C15 C16 -176.96(12)
C2 C1 C15 C16 -58.43(16)
C1 C15 C16 C17 -86.15(18)
C18A N1 C17 C16 84.4(9)
C19 N1 C17 C16 -158.3(5)
C18 N1 C17 C16 78.8(4)
C19A N1 C17 C16 -156.7(7)
C15 C16 C17 N1 71.3(2)
